data_4002868
loop_
_publ_author_name
'Liu, Bin-Wen'
'Zhang, Min-Yi'
'Jiang, Xiao-Ming'
'Li, Shu-Fang'
'Zeng, Hui-Yi'
'Wang, Guo-Qiang'
'Fan, Yu-Hang'
'Su, Yong-Fei'
'Li, Chunsen'
'Guo, Guo-Cong'
'Huang, Jin-Shun'

_publ_section_title
;
 Large Second-Harmonic Generation Responses Achieved by the Dimeric
 [Ge2Se4(\m-Se2)]4-- Functional Motif in Polar Polyselenides A4Ge4Se12 (A
 = Rb, Cs)
;
_journal_issue 21
_journal_name_full 'Chemistry of Materials'
_journal_page_first 9200
_journal_paper_doi 10.1021/acs.chemmater.7b03046
_journal_volume 29
_journal_year 2017
_chemical_formula_moiety Cs4Ge4Se12
_chemical_formula_sum 'Cs4 Ge4 Se12'
_chemical_formula_weight 1769.52
_chemical_melting_point ?
_chemical_name_common Cs4Ge4Se12
_chemical_name_systematic
; 
 ? 
;
_space_group_IT_number 33
_symmetry_cell_setting orthorhombic
_symmetry_space_group_name_Hall 'P 2c -2n'
_symmetry_space_group_name_H-M 'P n a 21'
_atom_sites_solution_primary direct
_atom_sites_solution_secondary difmap
_audit_creation_method SHELXL-97
_cell_angle_alpha 90.00
_cell_angle_beta 90.00
_cell_angle_gamma 90.00
_cell_formula_units_Z 4
_cell_length_a 15.193(6)
_cell_length_b 13.944(5)
_cell_length_c 12.845(5)
_cell_measurement_reflns_used 8012
_cell_measurement_temperature 293(2)
_cell_measurement_theta_max 27.4894
_cell_measurement_theta_min 2.1557
_cell_volume 2721.2(18)
_computing_cell_refinement 'CrystalClear (Rigaku Inc., 2008)'
_computing_data_collection 'CrystalClear (Rigaku Inc., 2008)'
_computing_data_reduction 'CrystalClear (Rigaku Inc., 2008)'
_computing_publication_material 'SHELXL-97 (Sheldrick, 1997)'
_computing_structure_refinement 'SHELXL-97 (Sheldrick, 1997)'
_computing_structure_solution 'SHELXS-97 (Sheldrick, 1990)'
_diffrn_ambient_temperature 293(2)
_diffrn_detector_area_resol_mean 28.5714
_diffrn_measured_fraction_theta_full 1.000
_diffrn_measured_fraction_theta_max 1.000
_diffrn_measurement_device_type 'Rigaku Mercury CCD'
_diffrn_measurement_method CCD_Profile_fitting
_diffrn_radiation_monochromator graphite
_diffrn_radiation_source 'fine-focus sealed tube'
_diffrn_radiation_type MoK\a
_diffrn_radiation_wavelength 0.71073
_diffrn_reflns_av_R_equivalents 0.0566
_diffrn_reflns_av_sigmaI/netI 0.0506
_diffrn_reflns_limit_h_max 18
_diffrn_reflns_limit_h_min -17
_diffrn_reflns_limit_k_max 16
_diffrn_reflns_limit_k_min -16
_diffrn_reflns_limit_l_max 15
_diffrn_reflns_limit_l_min -15
_diffrn_reflns_number 22484
_diffrn_reflns_theta_full 25.49
_diffrn_reflns_theta_max 25.49
_diffrn_reflns_theta_min 2.16
_exptl_absorpt_coefficient_mu 25.687
_exptl_absorpt_correction_T_max 1.0000
_exptl_absorpt_correction_T_min 0.4929
_exptl_absorpt_correction_type multi-scan
_exptl_crystal_colour Red
_exptl_crystal_density_diffrn 4.319
_exptl_crystal_density_meas ?
_exptl_crystal_density_method 'not measured'
_exptl_crystal_description Block
_exptl_crystal_F_000 3024
_exptl_crystal_size_max 0.26
_exptl_crystal_size_mid 0.18
_exptl_crystal_size_min 0.15
_refine_diff_density_max 2.133
_refine_diff_density_min -0.796
_refine_diff_density_rms 0.201
_refine_ls_abs_structure_details 'Flack H D (1983), Acta Cryst. A39, 876-881'
_refine_ls_abs_structure_Flack 0.00(2)
_refine_ls_extinction_method none
_refine_ls_goodness_of_fit_ref 1.002
_refine_ls_matrix_type full
_refine_ls_number_parameters 182
_refine_ls_number_reflns 5034
_refine_ls_number_restraints 1
_refine_ls_restrained_S_all 1.002
_refine_ls_R_factor_all 0.0550
_refine_ls_R_factor_gt 0.0388
_refine_ls_shift/su_max 0.023
_refine_ls_shift/su_mean 0.004
_refine_ls_structure_factor_coef Fsqd
_refine_ls_weighting_details 'calc w=1/[\s^2^(Fo^2^)+(0.0300P)^2^+0.0000P] where P=(Fo^2^+2Fc^2^)/3'
_refine_ls_weighting_scheme calc
_refine_ls_wR_factor_gt 0.0767
_refine_ls_wR_factor_ref 0.0831
_reflns_number_gt 3849
_reflns_number_total 5034
_reflns_threshold_expression >2sigma(I)
_cod_data_source_file cm7b03046_si_003.cif
_cod_data_source_block Cs4Ge4Se12
_cod_depositor_comments
;
The following automatic conversions were performed:

'_chemical_melting_point' value 'not measured' was changed to '?' -
the value is undefined or not given.

'_symmetry_cell_setting' value 'Orthorhombic' changed to
'orthorhombic' according to
/home/data/users/saulius/crontab/automatic-downloads/rss-feeds/ACS/lib/dictionaries/cif_core.dic
dictionary named 'cif_core.dic' version 2.4.2 from 2011-04-26.

'_exptl_absorpt_correction_type' value 'Multi-scan' changed to
'multi-scan' according to
/home/data/users/saulius/crontab/automatic-downloads/rss-feeds/ACS/lib/dictionaries/cif_core.dic
dictionary named 'cif_core.dic' version 2.4.2 from 2011-04-26.

'_exptl_crystal_density_meas' value 'not measured' was changed to '?'
- the value is perceived as not measured.

Automatic conversion script
Id: cif_fix_values 4973 2017-02-22 13:04:09Z antanas 

 Adding full bibliography for 4002867--4002868.cif.
;
_cod_original_cell_volume 2721.4(18)
_cod_original_sg_symbol_H-M Pna2(1)
_cod_database_code 4002868

loop_
_symmetry_equiv_pos_as_xyz
'x, y, z'
'-x, -y, z+1/2'
'x+1/2, -y+1/2, z'
'-x+1/2, y+1/2, z+1/2'

loop_
_atom_site_label
_atom_site_type_symbol
_atom_site_fract_x
_atom_site_fract_y
_atom_site_fract_z
_atom_site_U_iso_or_equiv
_atom_site_adp_type
_atom_site_occupancy
_atom_site_symmetry_multiplicity
_atom_site_calc_flag
Cs1 Cs 0.18409(6) 0.28533(7) 0.51101(7) 0.0464(2) Uani 1 1 d
Cs2 Cs 0.37303(6) 0.49986(6) 0.28920(6) 0.0361(2) Uani 1 1 d
Cs3 Cs 0.37499(6) 0.00035(6) 0.27649(6) 0.0341(2) Uani 1 1 d
Cs4 Cs 0.42969(6) 0.20936(7) 0.00521(8) 0.0475(2) Uani 1 1 d
Ge1 Ge 0.06045(9) 0.77398(9) 0.18545(10) 0.0241(3) Uani 1 1 d
Ge2 Ge 0.12081(9) 0.52182(9) 0.12075(9) 0.0253(3) Uani 1 1 d
Ge3 Ge 0.18548(9) 0.27313(9) 0.18216(10) 0.0246(3) Uani 1 1 d
Ge4 Ge 0.12677(9) 0.02037(9) 0.12220(10) 0.0253(3) Uani 1 1 d
Se1 Se 0.63894(10) 0.59352(9) 0.26032(10) 0.0379(4) Uani 1 1 d
Se2 Se 0.45157(9) 0.30831(9) 0.50258(10) 0.0321(3) Uani 1 1 d
Se3 Se 0.06722(10) 0.25109(8) 0.76945(10) 0.0314(3) Uani 1 1 d
Se4 Se 0.17618(9) 0.65954(9) 0.20840(11) 0.0348(3) Uani 1 1 d
Se5 Se 0.00195(9) 0.54471(9) 0.02026(10) 0.0362(3) Uani 1 1 d
Se6 Se 0.25061(9) 0.46835(8) 0.03014(10) 0.0285(3) Uani 1 1 d
Se7 Se 0.10531(10) 0.40548(9) 0.25537(10) 0.0369(3) Uani 1 1 d
Se8 Se 0.19924(9) 0.31182(9) 0.00000(10) 0.0321(3) Uani 1 1 d
Se9 Se 0.31337(10) 0.24726(9) 0.26705(11) 0.0334(4) Uani 1 1 d
Se10 Se 0.06821(9) 0.16055(9) 0.20188(12) 0.0394(4) Uani 1 1 d
Se11 Se 0.24833(9) 0.03980(9) 0.02527(11) 0.0379(3) Uani 1 1 d
Se12 Se 0.00217(8) 0.03401(8) 0.53028(10) 0.0298(3) Uani 1 1 d

loop_
_atom_site_aniso_label
_atom_site_aniso_U_11
_atom_site_aniso_U_22
_atom_site_aniso_U_33
_atom_site_aniso_U_23
_atom_site_aniso_U_13
_atom_site_aniso_U_12
Cs1 0.0349(6) 0.0603(6) 0.0439(5) 0.0068(5) 0.0066(6) 0.0031(4)
Cs2 0.0417(5) 0.0351(4) 0.0314(5) 0.0007(4) -0.0015(4) -0.0037(4)
Cs3 0.0343(5) 0.0331(4) 0.0348(4) 0.0011(4) -0.0002(4) 0.0036(4)
Cs4 0.0369(6) 0.0577(6) 0.0479(5) 0.0029(5) 0.0081(6) -0.0015(4)
Ge1 0.0237(8) 0.0227(7) 0.0260(7) 0.0035(6) -0.0009(7) -0.0003(6)
Ge2 0.0230(8) 0.0256(7) 0.0273(7) 0.0011(6) 0.0003(6) 0.0029(6)
Ge3 0.0216(8) 0.0247(7) 0.0275(7) -0.0019(6) 0.0009(7) 0.0007(6)
Ge4 0.0216(7) 0.0226(7) 0.0316(7) 0.0013(6) 0.0000(7) -0.0012(6)
Se1 0.0534(10) 0.0261(7) 0.0341(7) -0.0034(6) -0.0152(7) 0.0129(6)
Se2 0.0351(8) 0.0360(7) 0.0251(6) -0.0025(6) -0.0006(7) 0.0001(6)
Se3 0.0291(9) 0.0297(8) 0.0353(8) -0.0008(6) -0.0066(7) -0.0042(5)
Se4 0.0290(8) 0.0253(7) 0.0503(8) -0.0038(6) -0.0106(7) 0.0031(6)
Se5 0.0269(8) 0.0466(8) 0.0352(8) -0.0023(7) -0.0070(7) 0.0105(6)
Se6 0.0226(7) 0.0313(7) 0.0317(7) 0.0045(6) 0.0030(6) 0.0000(6)
Se7 0.0487(9) 0.0281(7) 0.0340(7) 0.0053(6) 0.0136(7) 0.0125(6)
Se8 0.0362(8) 0.0351(7) 0.0250(6) -0.0056(6) 0.0003(7) 0.0005(6)
Se9 0.0299(9) 0.0335(8) 0.0367(8) -0.0030(6) -0.0079(7) 0.0071(5)
Se10 0.0294(8) 0.0248(8) 0.0641(10) -0.0015(7) 0.0164(8) -0.0019(6)
Se11 0.0263(8) 0.0515(9) 0.0359(8) -0.0054(7) 0.0037(6) -0.0101(7)
Se12 0.0225(7) 0.0313(7) 0.0355(8) -0.0053(6) 0.0046(6) -0.0018(6)

loop_
_atom_type_symbol
_atom_type_description
_atom_type_scat_dispersion_real
_atom_type_scat_dispersion_imag
_atom_type_scat_source
Ge Ge 0.1547 1.8001 'International Tables Vol C Tables 4.2.6.8 and 6.1.1.4'
Se Se -0.0929 2.2259 'International Tables Vol C Tables 4.2.6.8 and 6.1.1.4'
Cs Cs -0.3680 2.1192 'International Tables Vol C Tables 4.2.6.8 and 6.1.1.4'

loop_
_geom_angle_atom_site_label_1
_geom_angle_atom_site_label_2
_geom_angle_atom_site_label_3
_geom_angle
_geom_angle_site_symmetry_1
_geom_angle_site_symmetry_3
Se5 Cs1 Se11 66.10(4) 2_565 4
Se5 Cs1 Se9 121.39(4) 2_565 .
Se11 Cs1 Se9 91.83(4) 4 .
Se5 Cs1 Se4 135.52(4) 2_565 4_545
Se11 Cs1 Se4 104.98(4) 4 4_545
Se9 Cs1 Se4 101.73(4) . 4_545
Se5 Cs1 Se2 60.36(4) 2_565 3_455
Se11 Cs1 Se2 126.46(4) 4 3_455
Se9 Cs1 Se2 114.81(4) . 3_455
Se4 Cs1 Se2 112.88(4) 4_545 3_455
Se5 Cs1 Se3 72.20(4) 2_565 .
Se11 Cs1 Se3 101.96(4) 4 .
Se9 Cs1 Se3 164.11(4) . .
Se4 Cs1 Se3 67.29(4) 4_545 .
Se2 Cs1 Se3 62.80(4) 3_455 .
Se5 Cs1 Se7 60.87(3) 2_565 .
Se11 Cs1 Se7 73.32(4) 4 .
Se9 Cs1 Se7 60.87(4) . .
Se4 Cs1 Se7 162.09(4) 4_545 .
Se2 Cs1 Se7 80.55(4) 3_455 .
Se3 Cs1 Se7 130.62(4) . .
Se5 Cs1 Se2 135.53(4) 2_565 .
Se11 Cs1 Se2 69.47(3) 4 .
Se9 Cs1 Se2 57.66(3) . .
Se4 Cs1 Se2 59.31(3) 4_545 .
Se2 Cs1 Se2 163.91(3) 3_455 .
Se3 Cs1 Se2 119.96(4) . .
Se7 Cs1 Se2 104.55(4) . .
Se5 Cs1 Ge3 93.55(3) 2_565 .
Se11 Cs1 Ge3 94.97(3) 4 .
Se9 Cs1 Ge3 32.18(3) . .
Se4 Cs1 Ge3 130.93(4) 4_545 .
Se2 Cs1 Ge3 87.82(3) 3_455 .
Se3 Cs1 Ge3 150.61(4) . .
Se7 Cs1 Ge3 34.15(3) . .
Se2 Cs1 Ge3 88.37(3) . .
Se5 Cs1 Cs3 53.97(3) 2_565 4
Se11 Cs1 Cs3 52.83(3) 4 4
Se9 Cs1 Cs3 144.28(4) . 4
Se4 Cs1 Cs3 85.09(4) 4_545 4
Se2 Cs1 Cs3 93.66(3) 3_455 4
Se3 Cs1 Cs3 49.18(3) . 4
Se7 Cs1 Cs3 106.52(4) . 4
Se2 Cs1 Cs3 99.32(3) . 4
Ge3 Cs1 Cs3 139.74(3) . 4
Se5 Cs1 Cs2 94.21(4) 2_565 .
Se11 Cs1 Cs2 45.50(3) 4 .
Se9 Cs1 Cs2 46.33(3) . .
Se4 Cs1 Cs2 109.79(4) 4_545 .
Se2 Cs1 Cs2 136.45(3) 3_455 .
Se3 Cs1 Cs2 146.85(3) . .
Se7 Cs1 Cs2 55.90(3) . .
Se2 Cs1 Cs2 50.92(3) . .
Ge3 Cs1 Cs2 56.99(3) . .
Cs3 Cs1 Cs2 98.20(3) 4 .
Se5 Cs1 Cs2 109.14(4) 2_565 4_545
Se11 Cs1 Cs2 135.77(4) 4 4_545
Se9 Cs1 Cs2 122.20(4) . 4_545
Se4 Cs1 Cs2 45.57(3) 4_545 4_545
Se2 Cs1 Cs2 67.31(3) 3_455 4_545
Se3 Cs1 Cs2 41.91(2) . 4_545
Se7 Cs1 Cs2 145.76(4) . 4_545
Se2 Cs1 Cs2 103.58(3) . 4_545
Ge3 Cs1 Cs2 129.06(3) . 4_545
Cs3 Cs1 Cs2 87.65(4) 4 4_545
Cs2 Cs1 Cs2 154.37(2) . 4_545
Se11 Cs2 Se3 92.16(4) 4 4_554
Se11 Cs2 Se9 95.05(4) 4 .
Se3 Cs2 Se9 171.52(4) 4_554 .
Se11 Cs2 Se12 65.48(4) 4 3
Se3 Cs2 Se12 92.82(4) 4_554 3
Se9 Cs2 Se12 94.24(4) . 3
Se11 Cs2 Se6 120.06(5) 4 .
Se3 Cs2 Se6 99.86(4) 4_554 .
Se9 Cs2 Se6 72.62(3) . .
Se12 Cs2 Se6 165.73(4) 3 .
Se11 Cs2 Se12 163.91(4) 4 4_554
Se3 Cs2 Se12 72.39(3) 4_554 4_554
Se9 Cs2 Se12 100.02(4) . 4_554
Se12 Cs2 Se12 118.50(4) 3 4_554
Se6 Cs2 Se12 60.32(4) . 4_554
Se11 Cs2 Se4 74.96(4) 4 .
Se3 Cs2 Se4 67.61(4) 4_554 .
Se9 Cs2 Se4 110.03(4) . .
Se12 Cs2 Se4 135.10(4) 3 .
Se6 Cs2 Se4 57.24(3) . .
Se12 Cs2 Se4 94.45(4) 4_554 .
Se11 Cs2 Se10 136.52(4) 4 3
Se3 Cs2 Se10 110.20(4) 4_554 3
Se9 Cs2 Se10 67.09(4) . 3
Se12 Cs2 Se10 76.28(4) 3 3
Se6 Cs2 Se10 93.08(4) . 3
Se12 Cs2 Se10 56.38(3) 4_554 3
Se4 Cs2 Se10 147.64(4) . 3
Se11 Cs2 Se2 71.27(4) 4 .
Se3 Cs2 Se2 128.08(4) 4_554 .
Se9 Cs2 Se2 58.94(4) . .
Se12 Cs2 Se2 35.32(3) 3 .
Se6 Cs2 Se2 131.36(4) . .
Se12 Cs2 Se2 121.69(4) 4_554 .
Se4 Cs2 Se2 142.81(4) . .
Se10 Cs2 Se2 65.55(4) 3 .
Se11 Cs2 Se1 120.83(4) 4 .
Se3 Cs2 Se1 57.37(3) 4_554 .
Se9 Cs2 Se1 121.64(4) . .
Se12 Cs2 Se1 66.98(3) 3 .
Se6 Cs2 Se1 114.78(4) . .
Se12 Cs2 Se1 54.64(3) 4_554 .
Se4 Cs2 Se1 122.20(4) . .
Se10 Cs2 Se1 55.04(4) 3 .
Se2 Cs2 Se1 88.94(4) . .
Se11 Cs2 Ge4 31.55(3) 4 4
Se3 Cs2 Ge4 90.30(3) 4_554 4
Se9 Cs2 Ge4 98.19(3) . 4
Se12 Cs2 Ge4 34.13(3) 3 4
Se6 Cs2 Ge4 150.83(4) . 4
Se12 Cs2 Ge4 148.38(4) 4_554 4
Se4 Cs2 Ge4 103.28(4) . 4
Se10 Cs2 Ge4 109.05(4) 3 4
Se2 Cs2 Ge4 50.36(3) . 4
Se1 Cs2 Ge4 93.77(3) . 4
Se11 Cs2 Se7 69.33(4) 4 .
Se3 Cs2 Se7 121.70(4) 4_554 .
Se9 Cs2 Se7 57.40(3) . .
Se12 Cs2 Se7 123.23(4) 3 .
Se6 Cs2 Se7 54.44(3) . .
Se12 Cs2 Se7 114.57(4) 4_554 .
Se4 Cs2 Se7 54.38(4) . .
Se10 Cs2 Se7 121.17(4) 3 .
Se2 Cs2 Se7 98.44(3) . .
Se1 Cs2 Se7 169.20(4) . .
Ge4 Cs2 Se7 97.01(3) 4 .
Se9 Cs3 Se3 176.45(4) . 4_544
Se9 Cs3 Se5 90.00(4) . 4_545
Se3 Cs3 Se5 93.42(4) 4_544 4_545
Se9 Cs3 Se7 84.52(4) . 3
Se3 Cs3 Se7 96.27(4) 4_544 3
Se5 Cs3 Se7 62.01(4) 4_545 3
Se9 Cs3 Se11 72.45(3) . .
Se3 Cs3 Se11 104.07(4) 4_544 .
Se5 Cs3 Se11 162.04(4) 4_545 .
Se7 Cs3 Se11 111.16(4) 3 .
Se9 Cs3 Se6 90.61(4) . 4_545
Se3 Cs3 Se6 91.76(3) 4_544 4_545
Se5 Cs3 Se6 63.12(4) 4_545 4_545
Se7 Cs3 Se6 124.88(4) 3 4_545
Se11 Cs3 Se6 119.40(4) . 4_545
Se9 Cs3 Se1 94.72(4) . 3_455
Se3 Cs3 Se1 84.06(4) 4_544 3_455
Se5 Cs3 Se1 125.26(4) 4_545 3_455
Se7 Cs3 Se1 172.71(4) 3 3_455
Se11 Cs3 Se1 61.84(3) . 3_455
Se6 Cs3 Se1 62.33(3) 4_545 3_455
Se9 Cs3 Se5 104.99(4) . 3
Se3 Cs3 Se5 72.47(3) 4_544 3
Se5 Cs3 Se5 119.71(4) 4_545 3
Se7 Cs3 Se5 61.93(3) 3 3
Se11 Cs3 Se5 63.45(4) . 3
Se6 Cs3 Se5 163.91(4) 4_545 3
Se1 Cs3 Se5 111.48(4) 3_455 3
Se9 Cs3 Se8 125.22(4) . 4_545
Se3 Cs3 Se8 57.13(3) 4_544 4_545
Se5 Cs3 Se8 69.48(4) 4_545 4_545
Se7 Cs3 Se8 122.58(4) 3 4_545
Se11 Cs3 Se8 123.71(4) . 4_545
Se6 Cs3 Se8 34.63(3) 4_545 4_545
Se1 Cs3 Se8 63.60(3) 3_455 4_545
Se5 Cs3 Se8 129.53(4) 3 4_545
Se9 Cs3 Ge2 106.54(4) . 3
Se3 Cs3 Ge2 72.68(3) 4_544 3
Se5 Cs3 Ge2 88.08(4) 4_545 3
Se7 Cs3 Ge2 33.95(3) 3 3
Se11 Cs3 Ge2 93.21(4) . 3
Se6 Cs3 Ge2 146.75(3) 4_545 3
Se1 Cs3 Ge2 140.73(4) 3_455 3
Se5 Cs3 Ge2 31.64(3) 3 3
Se8 Cs3 Ge2 122.08(3) 4_545 3
Se9 Cs3 Ge4 71.91(3) . .
Se3 Cs3 Ge4 105.54(4) 4_544 .
Se5 Cs3 Ge4 145.94(4) 4_545 .
Se7 Cs3 Ge4 140.20(4) 3 .
Se11 Cs3 Ge4 31.61(3) . .
Se6 Cs3 Ge4 87.83(4) 4_545 .
Se1 Cs3 Ge4 33.76(3) 3_455 .
Se5 Cs3 Ge4 93.22(4) 3 .
Se8 Cs3 Ge4 97.21(4) 4_545 .
Ge2 Cs3 Ge4 124.25(4) 3 .
Se9 Cs3 Cs4 54.05(3) . .
Se3 Cs3 Cs4 123.27(4) 4_544 .
Se5 Cs3 Cs4 116.25(4) 4_545 .
Se7 Cs3 Cs4 63.65(3) 3 .
Se11 Cs3 Cs4 50.10(3) . .
Se6 Cs3 Cs4 144.19(3) 4_545 .
Se1 Cs3 Cs4 110.11(3) 3_455 .
Se5 Cs3 Cs4 50.98(3) 3 .
Se8 Cs3 Cs4 173.69(3) 4_545 .
Ge2 Cs3 Cs4 62.12(3) 3 .
Ge4 Cs3 Cs4 76.55(3) . .
Se11 Cs4 Se5 66.45(4) . 3
Se11 Cs4 Se3 125.39(4) . 3_554
Se5 Cs4 Se3 91.02(4) 3 3_554
Se11 Cs4 Se10 133.66(4) . 3
Se5 Cs4 Se10 105.07(4) 3 3
Se3 Cs4 Se10 99.28(4) 3_554 3
Se11 Cs4 Se8 62.99(4) . .
Se5 Cs4 Se8 129.41(4) 3 .
Se3 Cs4 Se8 116.72(4) 3_554 .
Se10 Cs4 Se8 110.38(4) 3 .
Se11 Cs4 Se9 71.25(4) . .
Se5 Cs4 Se9 102.82(4) 3 .
Se3 Cs4 Se9 162.18(4) 3_554 .
Se10 Cs4 Se9 66.53(4) 3 .
Se8 Cs4 Se9 62.42(3) . .
Se11 Cs4 Se8 135.18(4) . 3
Se5 Cs4 Se8 68.74(3) 3 3
Se3 Cs4 Se8 55.76(3) 3_554 3
Se10 Cs4 Se8 59.12(3) 3 3
Se8 Cs4 Se8 161.82(3) . 3
Se9 Cs4 Se8 118.92(4) . 3
Se11 Cs4 Se4 70.53(3) . 4_544
Se5 Cs4 Se4 90.15(3) 3 4_544
Se3 Cs4 Se4 60.01(4) 3_554 4_544
Se10 Cs4 Se4 154.97(4) 3 4_544
Se8 Cs4 Se4 72.04(3) . 4_544
Se9 Cs4 Se4 130.01(4) . 4_544
Se8 Cs4 Se4 110.83(3) 3 4_544
Se11 Cs4 Ge1 103.60(4) . 4_544
Se5 Cs4 Ge1 104.16(4) 3 4_544
Se3 Cs4 Ge1 32.19(3) 3_554 4_544
Se10 Cs4 Ge1 122.23(4) 3 4_544
Se8 Cs4 Ge1 86.26(3) . 4_544
Se9 Cs4 Ge1 147.44(4) . 4_544
Se8 Cs4 Ge1 87.94(3) 3 4_544
Se4 Cs4 Ge1 33.08(3) 4_544 4_544
Se11 Cs4 Se1 106.45(4) . 2_664
Se5 Cs4 Se1 135.94(4) 3 2_664
Se3 Cs4 Se1 56.41(4) 3_554 2_664
Se10 Cs4 Se1 108.59(4) 3 2_664
Se8 Cs4 Se1 61.43(3) . 2_664
Se9 Cs4 Se1 116.17(4) . 2_664
Se8 Cs4 Se1 105.99(3) 3 2_664
Se4 Cs4 Se1 49.38(3) 4_544 2_664
Ge1 Cs4 Se1 32.73(3) 4_544 2_664
Se11 Cs4 Cs3 53.16(3) . .
Se5 Cs4 Cs3 53.98(3) 3 .
Se3 Cs4 Cs3 143.98(3) 3_554 .
Se10 Cs4 Cs3 84.15(4) 3 .
Se8 Cs4 Cs3 94.89(3) . .
Se9 Cs4 Cs3 48.89(3) . .
Se8 Cs4 Cs3 98.42(3) 3 .
Se4 Cs4 Cs3 120.81(4) 4_544 .
Ge1 Cs4 Cs3 151.41(3) 4_544 .
Se1 Cs4 Cs3 155.59(3) 2_664 .
Se11 Cs4 Cs3 96.25(4) . 2_654
Se5 Cs4 Cs3 46.43(3) 3 2_654
Se3 Cs4 Cs3 44.68(3) 3_554 2_654
Se10 Cs4 Cs3 109.79(4) 3 2_654
Se8 Cs4 Cs3 138.19(3) . 2_654
Se9 Cs4 Cs3 148.48(3) . 2_654
Se8 Cs4 Cs3 50.86(3) 3 2_654
Se4 Cs4 Cs3 66.71(3) 4_544 2_654
Ge1 Cs4 Cs3 62.58(3) 4_544 2_654
Se1 Cs4 Cs3 94.94(4) 2_664 2_654
Cs3 Cs4 Cs3 100.23(3) . 2_654
Se3 Ge1 Se4 118.13(7) 2_564 .
Se3 Ge1 Se1 110.87(7) 2_564 3_465
Se4 Ge1 Se1 95.68(7) . 3_465
Se3 Ge1 Se2 115.76(8) 2_564 4_554
Se4 Ge1 Se2 108.00(7) . 4_554
Se1 Ge1 Se2 106.02(7) 3_465 4_554
Se3 Ge1 Cs4 61.88(5) 2_564 4
Se4 Ge1 Cs4 73.19(5) . 4
Se1 Ge1 Cs4 75.88(5) 3_465 4
Se2 Ge1 Cs4 177.53(6) 4_554 4
Se5 Ge2 Se4 116.24(7) . .
Se5 Ge2 Se7 115.78(8) . .
Se4 Ge2 Se7 103.95(7) . .
Se5 Ge2 Se6 115.17(8) . .
Se4 Ge2 Se6 100.90(7) . .
Se7 Ge2 Se6 102.76(7) . .
Se5 Ge2 Cs3 64.75(6) . 3_455
Se4 Ge2 Cs3 98.44(5) . 3_455
Se7 Ge2 Cs3 61.43(5) . 3_455
Se6 Ge2 Cs3 157.67(6) . 3_455
Se9 Ge3 Se10 119.08(8) . .
Se9 Ge3 Se7 111.72(7) . .
Se10 Ge3 Se7 94.88(7) . .
Se9 Ge3 Se8 115.47(8) . .
Se10 Ge3 Se8 108.35(7) . .
Se7 Ge3 Se8 104.59(7) . .
Se9 Ge3 Cs1 61.84(5) . .
Se10 Ge3 Cs1 85.22(5) . .
Se7 Ge3 Cs1 64.88(5) . .
Se8 Ge3 Cs1 164.03(6) . .
Se11 Ge4 Se10 116.57(7) . .
Se11 Ge4 Se1 115.39(8) . 3_455
Se10 Ge4 Se1 104.81(7) . 3_455
Se11 Ge4 Se12 115.81(8) . 2_554
Se10 Ge4 Se12 99.51(7) . 2_554
Se1 Ge4 Se12 102.57(7) 3_455 2_554
Se11 Ge4 Cs3 62.51(5) . .
Se10 Ge4 Cs3 100.62(6) . .
Se1 Ge4 Cs3 62.82(5) 3_455 .
Se12 Ge4 Cs3 157.67(6) 2_554 .
Se11 Ge4 Cs2 56.90(5) . 4_544
Se10 Ge4 Cs2 118.97(6) . 4_544
Se1 Ge4 Cs2 134.17(6) 3_455 4_544
Se12 Ge4 Cs2 59.38(4) 2_554 4_544
Cs3 Ge4 Cs2 117.27(4) . 4_544
Ge4 Se1 Ge1 100.12(7) 3 3_565
Ge4 Se1 Cs3 83.42(5) 3 3
Ge1 Se1 Cs3 138.71(7) 3_565 3
Ge4 Se1 Cs2 77.73(5) 3 .
Ge1 Se1 Cs2 78.45(6) 3_565 .
Cs3 Se1 Cs2 141.22(4) 3 .
Ge4 Se1 Cs4 161.53(7) 3 2_665
Ge1 Se1 Cs4 71.39(5) 3_565 2_665
Cs3 Se1 Cs4 113.95(4) 3 2_665
Cs2 Se1 Cs4 84.40(3) . 2_665
Se12 Se2 Ge1 93.61(6) 3 4_545
Se12 Se2 Cs1 90.75(5) 3 3
Ge1 Se2 Cs1 88.52(5) 4_545 3
Se12 Se2 Cs2 65.08(5) 3 .
Ge1 Se2 Cs2 141.08(6) 4_545 .
Cs1 Se2 Cs2 121.98(4) 3 .
Se12 Se2 Cs1 113.23(5) 3 .
Ge1 Se2 Cs1 83.26(5) 4_545 .
Cs1 Se2 Cs1 155.01(4) 3 .
Cs2 Se2 Cs1 76.93(3) . .
Ge1 Se3 Cs3 111.98(6) 2_565 4
Ge1 Se3 Cs2 95.70(5) 2_565 4_545
Cs3 Se3 Cs2 150.80(6) 4 4_545
Ge1 Se3 Cs4 85.93(6) 2_565 3_456
Cs3 Se3 Cs4 88.47(4) 4 3_456
Cs2 Se3 Cs4 103.11(4) 4_545 3_456
Ge1 Se3 Cs1 90.20(6) 2_565 .
Cs3 Se3 Cs1 77.62(3) 4 .
Cs2 Se3 Cs1 93.76(4) 4_545 .
Cs4 Se3 Cs1 162.98(4) 3_456 .
Ge2 Se4 Ge1 102.72(7) . .
Ge2 Se4 Cs1 104.96(6) . 4_554
Ge1 Se4 Cs1 91.19(6) . 4_554
Ge2 Se4 Cs2 86.32(5) . .
Ge1 Se4 Cs2 169.93(6) . .
Cs1 Se4 Cs2 90.74(4) 4_554 .
Ge2 Se4 Cs4 115.34(6) . 4
Ge1 Se4 Cs4 73.73(5) . 4
Cs1 Se4 Cs4 139.05(4) 4_554 4
Cs2 Se4 Cs4 98.50(4) . 4
Ge2 Se5 Cs1 136.61(6) . 2_564
Ge2 Se5 Cs3 93.23(6) . 4_554
Cs1 Se5 Cs3 117.86(4) 2_564 4_554
Ge2 Se5 Cs4 97.60(5) . 3_455
Cs1 Se5 Cs4 112.61(5) 2_564 3_455
Cs3 Se5 Cs4 86.89(3) 4_554 3_455
Ge2 Se5 Cs3 83.61(6) . 3_455
Cs1 Se5 Cs3 75.50(4) 2_564 3_455
Cs3 Se5 Cs3 161.02(4) 4_554 3_455
Cs4 Se5 Cs3 75.04(3) 3_455 3_455
Se8 Se6 Ge2 95.47(7) . .
Se8 Se6 Cs3 78.53(5) . 4_554
Ge2 Se6 Cs3 88.10(5) . 4_554
Se8 Se6 Cs2 114.22(5) . .
Ge2 Se6 Cs2 86.69(5) . .
Cs3 Se6 Cs2 166.63(4) 4_554 .
Ge2 Se7 Ge3 100.88(7) . .
Ge2 Se7 Cs3 84.62(5) . 3_455
Ge3 Se7 Cs3 140.43(7) . 3_455
Ge2 Se7 Cs1 151.48(7) . .
Ge3 Se7 Cs1 80.97(5) . .
Cs3 Se7 Cs1 112.24(4) 3_455 .
Ge2 Se7 Cs2 76.78(5) . .
Ge3 Se7 Cs2 78.17(6) . .
Cs3 Se7 Cs2 140.29(5) 3_455 .
Cs1 Se7 Cs2 75.78(3) . .
Se6 Se8 Ge3 94.40(6) . .
Se6 Se8 Cs4 92.32(6) . .
Ge3 Se8 Cs4 88.77(5) . .
Se6 Se8 Cs3 66.84(5) . 4_554
Ge3 Se8 Cs3 143.97(6) . 4_554
Cs4 Se8 Cs3 121.01(4) . 4_554
Se6 Se8 Cs4 113.29(5) . 3_455
Ge3 Se8 Cs4 83.20(5) . 3_455
Cs4 Se8 Cs4 153.61(4) . 3_455
Cs3 Se8 Cs4 77.33(3) 4_554 3_455
Ge3 Se9 Cs3 113.35(6) . .
Ge3 Se9 Cs2 95.58(5) . .
Cs3 Se9 Cs2 149.69(6) . .
Ge3 Se9 Cs1 85.98(6) . .
Cs3 Se9 Cs1 104.26(4) . .
Cs2 Se9 Cs1 85.87(3) . .
Ge3 Se9 Cs4 89.71(6) . .
Cs3 Se9 Cs4 77.06(3) . .
Cs2 Se9 Cs4 94.99(4) . .
Cs1 Se9 Cs4 175.68(5) . .
Ge4 Se10 Ge3 102.44(7) . .
Ge4 Se10 Cs4 108.49(6) . 3_455
Ge3 Se10 Cs4 91.68(6) . 3_455
Ge4 Se10 Cs2 86.36(5) . 3_455
Ge3 Se10 Cs2 168.47(6) . 3_455
Cs4 Se10 Cs2 92.56(4) 3_455 3_455
Ge4 Se11 Cs2 91.56(6) . 4_544
Ge4 Se11 Cs4 137.81(6) . .
Cs2 Se11 Cs4 115.43(4) 4_544 .
Ge4 Se11 Cs1 98.05(6) . 4_544
Cs2 Se11 Cs1 87.25(4) 4_544 4_544
Cs4 Se11 Cs1 114.17(5) . 4_544
Ge4 Se11 Cs3 85.88(6) . .
Cs2 Se11 Cs3 162.74(4) 4_544 .
Cs4 Se11 Cs3 76.74(4) . .
Cs1 Se11 Cs3 76.25(3) 4_544 .
Se2 Se12 Ge4 95.88(7) 3_455 2
Se2 Se12 Cs2 79.60(5) 3_455 3_455
Ge4 Se12 Cs2 86.49(6) 2 3_455
Se2 Se12 Cs2 113.94(6) 3_455 4_545
Ge4 Se12 Cs2 86.47(6) 2 4_545
Cs2 Se12 Cs2 165.33(3) 3_455 4_545

loop_
_geom_bond_atom_site_label_1
_geom_bond_atom_site_label_2
_geom_bond_distance
_geom_bond_site_symmetry_2
Cs1 Se5 3.6906(19) 2_565
Cs1 Se11 3.699(2) 4
Cs1 Se9 3.736(2) .
Cs1 Se4 3.7433(19) 4_545
Cs1 Se2 3.768(2) 3_455
Cs1 Se3 3.795(2) .
Cs1 Se7 3.8760(19) .
Cs1 Se2 4.078(2) .
Cs1 Ge3 4.228(2) .
Cs1 Cs3 4.6286(17) 4
Cs1 Cs2 5.0307(17) .
Cs1 Cs2 5.4191(19) 4_545
Cs2 Se11 3.5924(19) 4
Cs2 Se3 3.628(2) 4_554
Cs2 Se9 3.648(2) .
Cs2 Se12 3.6963(18) 3
Cs2 Se6 3.8374(19) .
Cs2 Se12 3.8579(19) 4_554
Cs2 Se4 3.8704(19) .
Cs2 Se10 3.8801(19) 3
Cs2 Se2 4.0089(18) .
Cs2 Se1 4.262(2) .
Cs2 Ge4 4.287(2) 4
Cs2 Se7 4.297(2) .
Cs3 Se9 3.570(2) .
Cs3 Se3 3.5860(19) 4_544
Cs3 Se5 3.6991(19) 4_545
Cs3 Se7 3.747(2) 3
Cs3 Se11 3.7972(19) .
Cs3 Se6 3.8021(19) 4_545
Cs3 Se1 3.823(2) 3_455
Cs3 Se5 3.8663(19) 3
Cs3 Se8 4.0528(18) 4_545
Cs3 Ge2 4.248(2) 3
Cs3 Ge4 4.269(2) .
Cs3 Cs4 4.6182(17) .
Cs4 Se11 3.6399(19) .
Cs4 Se5 3.714(2) 3
Cs4 Se3 3.7204(19) 3_554
Cs4 Se10 3.755(2) 3
Cs4 Se8 3.782(2) .
Cs4 Se9 3.836(2) .
Cs4 Se8 4.107(2) 3
Cs4 Se4 4.196(2) 4_544
Cs4 Ge1 4.208(2) 4_544
Cs4 Se1 4.3055(19) 2_664
Cs4 Cs3 5.0980(17) 2_654
Ge1 Se3 2.247(2) 2_564
Ge1 Se4 2.393(2) .
Ge1 Se1 2.4003(19) 3_465
Ge1 Se2 2.4042(19) 4_554
Ge1 Cs4 4.208(2) 4
Ge2 Se5 2.2426(19) .
Ge2 Se4 2.3797(19) .
Ge2 Se7 2.3827(18) .
Ge2 Se6 2.4082(19) .
Ge2 Cs3 4.248(2) 3_455
Ge3 Se9 2.257(2) .
Ge3 Se10 2.388(2) .
Ge3 Se7 2.4030(19) .
Ge3 Se8 2.4104(19) .
Ge4 Se11 2.244(2) .
Ge4 Se10 2.3792(19) .
Ge4 Se1 2.3882(18) 3_455
Ge4 Se12 2.4097(19) 2_554
Ge4 Cs2 4.287(2) 4_544
Se1 Ge4 2.3882(18) 3
Se1 Ge1 2.4003(19) 3_565
Se1 Cs3 3.823(2) 3
Se1 Cs4 4.3055(19) 2_665
Se2 Se12 2.3563(19) 3
Se2 Ge1 2.4042(19) 4_545
Se2 Cs1 3.768(2) 3
Se3 Ge1 2.247(2) 2_565
Se3 Cs3 3.5860(19) 4
Se3 Cs2 3.628(2) 4_545
Se3 Cs4 3.7204(19) 3_456
Se4 Cs1 3.7433(19) 4_554
Se4 Cs4 4.196(2) 4
Se5 Cs1 3.6906(19) 2_564
Se5 Cs3 3.6991(19) 4_554
Se5 Cs4 3.714(2) 3_455
Se5 Cs3 3.8663(19) 3_455
Se6 Se8 2.3501(19) .
Se6 Cs3 3.8021(19) 4_554
Se7 Cs3 3.747(2) 3_455
Se8 Cs3 4.0528(18) 4_554
Se8 Cs4 4.107(2) 3_455
Se10 Cs4 3.755(2) 3_455
Se10 Cs2 3.8801(19) 3_455
Se11 Cs2 3.5924(19) 4_544
Se11 Cs1 3.699(2) 4_544
Se12 Se2 2.3563(19) 3_455
Se12 Ge4 2.4097(19) 2
Se12 Cs2 3.6963(19) 3_455
Se12 Cs2 3.8579(19) 4_545
